data_2310480
loop_
_publ_author_name
'Sandor, E.'
'Csordas, L.'

_publ_section_title
;
 The crystal structure of anhydrous sodium thiosulphate
;
_journal_name_full 'Acta Crystallographica (1,1948-23,1967)'
_journal_page_first 237
_journal_page_last 243
_journal_volume 14
_journal_year 1961
_chemical_formula_sum 'Na2 O3 S2'
_chemical_name_systematic 'Na2 (S2 O3)'
_space_group_IT_number 14
_symmetry_space_group_name_Hall '-P 2yab'
_symmetry_space_group_name_H-M 'P 1 21/a 1'
_cell_angle_alpha 90
_cell_angle_beta 95.07
_cell_angle_gamma 90
_cell_formula_units_Z 4
_cell_length_a 6.5
_cell_length_b 8.12
_cell_length_c 8.52
_cell_volume 447.926
_citation_journal_id_ASTM ACCRA9
_cod_data_source_file Sandor_ACCRA9_1961_1479.cif
_cod_data_source_block Na2O3S2
_cod_original_cell_volume 447.9262
_cod_original_sg_symbol_Hall '-P 2ybc (z,y,-x)'
_cod_database_code 2310480

loop_
_symmetry_equiv_pos_as_xyz
x,y,z
-x+1/2,y+1/2,-z
-x,-y,-z
x-1/2,-y-1/2,z

loop_
_atom_site_label
_atom_site_type_symbol
_atom_site_fract_x
_atom_site_fract_y
_atom_site_fract_z
_atom_site_occupancy
_atom_site_U_iso_or_equiv
Na2 Na+1 0.374 0.304 0.454 1 0.0
S1 S+6 0.294 -0.047 0.265 1 0.0
O2 O-2 0.385 -0.2 0.331 1 0.0
Na1 Na+1 0.292 0.623 0.088 1 0.0
O3 O-2 0.163 -0.089 0.114 1 0.0
S2 S-2 0.522 0.106 0.211 1 0.0
O1 O-2 0.185 0.033 0.38 1 0.0
